data_4129720
loop_
_publ_author_name
'Serrano-Plana, Joan'
'Oloo, Williamson N.'
'Acosta-Rueda, Laura'
'Meier, Katlyn K.'
'Verdejo, Bego\~na'
'Garc\'ia-Espa\~na, Enrique'
'Basallote, Manuel G.'
'M\"unck, Eckard'
'Que, Jr, Lawrence'
'Company, Anna'
'Costas, Miquel'

_publ_section_title
;
 Trapping a Highly Reactive Nonheme Iron Intermediate That Oxygenates
 Strong C-H Bonds with Stereoretention.
;
_journal_issue 50
_journal_name_full 'Journal of the American Chemical Society'
_journal_page_first 15833
_journal_page_last 15842
_journal_paper_doi 10.1021/jacs.5b09904
_journal_volume 137
_journal_year 2015
_chemical_formula_moiety 'C19 H34 Fe N5 O2, 2(Cl O4)'
_chemical_formula_sum 'C19 H34 Cl2 Fe N5 O10'
_chemical_formula_weight 619.26
_space_group_crystal_system monoclinic
_space_group_IT_number 14
_space_group_name_Hall '-P 2ybc'
_space_group_name_H-M_alt 'P 1 21/c 1'
_atom_sites_solution_hydrogens geom
_audit_creation_method SHELXL-2013
_cell_angle_alpha 90
_cell_angle_beta 93.329(6)
_cell_angle_gamma 90
_cell_formula_units_Z 4
_cell_length_a 12.875(4)
_cell_length_b 10.538(3)
_cell_length_c 21.741(7)
_cell_measurement_reflns_used 1619
_cell_measurement_temperature 130(2)
_cell_measurement_theta_max 22.51
_cell_measurement_theta_min 2.15
_cell_volume 2944.8(16)
_computing_cell_refinement 'Bruker SMART'
_computing_data_collection 'Bruker SMART'
_computing_data_reduction 'Bruker SAINT'
_computing_molecular_graphics 'Bruker SHELXTL'
_computing_publication_material 'Bruker SHELXTL'
_computing_structure_refinement 'SHELXL-2013 (Sheldrick, 2013)'
_computing_structure_solution 'Bruker SHELXS'
_diffrn_ambient_temperature 130(2)
_diffrn_measured_fraction_theta_full 'ACTA 50'
_diffrn_measured_fraction_theta_max 0.777
_diffrn_measurement_device_type 'CCD area detector'
_diffrn_measurement_method 'phi and omega scans'
_diffrn_radiation_monochromator graphite
_diffrn_radiation_source 'sealed tube'
_diffrn_radiation_type MoK\a
_diffrn_radiation_wavelength 0.71073
_diffrn_reflns_av_R_equivalents 0.0711
_diffrn_reflns_av_unetI/netI 0.1015
_diffrn_reflns_Laue_measured_fraction_full 0.856
_diffrn_reflns_Laue_measured_fraction_max 0.777
_diffrn_reflns_limit_h_max 14
_diffrn_reflns_limit_h_min -15
_diffrn_reflns_limit_k_max 13
_diffrn_reflns_limit_k_min -13
_diffrn_reflns_limit_l_max 26
_diffrn_reflns_limit_l_min -28
_diffrn_reflns_number 11887
_diffrn_reflns_point_group_measured_fraction_full 0.856
_diffrn_reflns_point_group_measured_fraction_max 0.777
_diffrn_reflns_theta_full 'ACTA 50'
_diffrn_reflns_theta_max 28.289
_diffrn_reflns_theta_min 1.877
_exptl_absorpt_coefficient_mu 0.748
_exptl_absorpt_correction_T_max 1.0
_exptl_absorpt_correction_T_min 0.729360
_exptl_absorpt_correction_type empirical
_exptl_absorpt_process_details 'sadabs v2.10 bruker  2001'
_exptl_crystal_colour red
_exptl_crystal_density_diffrn 1.397
_exptl_crystal_description plate
_exptl_crystal_F_000 1292
_exptl_crystal_size_max 0.35
_exptl_crystal_size_mid 0.30
_exptl_crystal_size_min 0.10
_refine_diff_density_max 0.863
_refine_diff_density_min -0.535
_refine_diff_density_rms 0.129
_refine_ls_extinction_method none
_refine_ls_goodness_of_fit_ref 1.026
_refine_ls_hydrogen_treatment constr
_refine_ls_matrix_type full
_refine_ls_number_parameters 340
_refine_ls_number_reflns 5675
_refine_ls_number_restraints 0
_refine_ls_restrained_S_all 1.026
_refine_ls_R_factor_all 0.2100
_refine_ls_R_factor_gt 0.1179
_refine_ls_shift/su_max 0.000
_refine_ls_shift/su_mean 0.000
_refine_ls_structure_factor_coef Fsqd
_refine_ls_weighting_details 'w=1/[\s^2^(Fo^2^)+(0.1876P)^2^+6.7445P] where P=(Fo^2^+2Fc^2^)/3'
_refine_ls_weighting_scheme calc
_refine_ls_wR_factor_gt 0.3203
_refine_ls_wR_factor_ref 0.3844
_reflns_Friedel_coverage 0.000
_reflns_number_gt 2545
_reflns_number_total 5675
_reflns_threshold_expression 'I > 2\s(I)'
_cod_data_source_file ja5b09904_si_003.cif
_cod_data_source_block jsl7p31_sq_s
_cod_original_sg_symbol_H-M 'P 21/c'
_cod_database_code 4129720
_shelx_space_group_comment
;
The symmetry employed for this shelxl refinement is uniquely defined
by the following loop, which should always be used as a source of
symmetry information in preference to the above space-group names.
They are only intended as comments.
;
_shelxl_version_number 2013-3

loop_
_space_group_symop_operation_xyz
'x, y, z'
'-x, y+1/2, -z+1/2'
'-x, -y, -z'
'x, -y-1/2, z-1/2'

loop_
_atom_site_label
_atom_site_type_symbol
_atom_site_fract_x
_atom_site_fract_y
_atom_site_fract_z
_atom_site_U_iso_or_equiv
_atom_site_adp_type
_atom_site_occupancy
_atom_site_site_symmetry_order
_atom_site_calc_flag
_atom_site_refinement_flags_posn
_atom_site_refinement_flags_adp
_atom_site_refinement_flags_occupancy
_atom_site_disorder_assembly
_atom_site_disorder_group
Fe1 Fe 0.71274(10) 0.25505(13) 0.37635(5) 0.0473(4) Uani 1 1 d . . . . .
O1 O 0.8536(6) 0.2584(7) 0.3829(4) 0.086(3) Uani 1 1 d . . . . .
N1 N 0.7198(6) 0.1271(8) 0.4390(4) 0.055(2) Uani 1 1 d . . . . .
C1 C 0.7255(10) 0.0096(11) 0.4245(6) 0.079(4) Uani 1 1 d . . . . .
O2 O 0.7257(5) 0.3853(7) 0.3153(3) 0.0653(19) Uani 1 1 d . . . . .
N2 N 0.6924(10) 0.3716(9) 0.4496(4) 0.081(3) Uani 1 1 d . . . . .
C2 C 0.7222(12) -0.0846(14) 0.4712(10) 0.109(6) Uani 1 1 d . . . . .
H2 H 0.7214 -0.1703 0.4609 0.131 Uiso 1 1 calc R U . . .
N3 N 0.5557(6) 0.2569(8) 0.3674(4) 0.058(2) Uani 1 1 d . . . . .
C3 C 0.7204(12) -0.0477(18) 0.5307(10) 0.113(6) Uani 1 1 d . . . . .
H3 H 0.7186 -0.1085 0.5616 0.135 Uiso 1 1 calc R U . . .
N4 N 0.6978(8) 0.1008(10) 0.3202(4) 0.077(3) Uani 1 1 d . . . . .
C4 C 0.7211(10) 0.0770(19) 0.5454(6) 0.105(5) Uani 1 1 d . . . . .
H4 H 0.7211 0.1026 0.5864 0.125 Uiso 1 1 calc R U . . .
N5 N 0.8913(7) 0.3433(10) 0.3396(5) 0.091(4) Uani 1 1 d . . . . .
H5 H 0.9567 0.3512 0.3347 0.109 Uiso 1 1 calc R U . . .
C5 C 0.7218(9) 0.1657(12) 0.4985(4) 0.073(3) Uani 1 1 d . . . . .
C6 C 0.7330(12) 0.3048(13) 0.5062(5) 0.093(4) Uani 1 1 d . . . . .
H6A H 0.8057 0.3259 0.5146 0.111 Uiso 1 1 calc R U . . .
H6B H 0.6949 0.3324 0.5411 0.111 Uiso 1 1 calc R U . . .
C7 C 0.7571(14) 0.4943(15) 0.4480(7) 0.124(5) Uani 1 1 d . . . . .
H7A H 0.7451 0.5447 0.4836 0.186 Uiso 1 1 calc R U . . .
H7B H 0.7369 0.5414 0.4114 0.186 Uiso 1 1 calc R U . . .
H7C H 0.8296 0.4732 0.4478 0.186 Uiso 1 1 calc R U . . .
C8 C 0.5833(15) 0.4020(16) 0.4514(6) 0.117(6) Uani 1 1 d . . . . .
H8A H 0.5669 0.4746 0.4252 0.140 Uiso 1 1 calc R U . . .
H8B H 0.5671 0.4236 0.4931 0.140 Uiso 1 1 calc R U . . .
C9 C 0.5189(10) 0.2891(15) 0.4294(6) 0.090(4) Uani 1 1 d . . . . .
H9A H 0.5294 0.2182 0.4575 0.108 Uiso 1 1 calc R U . . .
H9B H 0.4455 0.3105 0.4264 0.108 Uiso 1 1 calc R U . . .
C10 C 0.5141(8) 0.3516(11) 0.3196(5) 0.071(3) Uani 1 1 d . . . . .
H10A H 0.4395 0.3473 0.3163 0.107 Uiso 1 1 calc R U . . .
H10B H 0.5410 0.3319 0.2805 0.107 Uiso 1 1 calc R U . . .
H10C H 0.5354 0.4357 0.3319 0.107 Uiso 1 1 calc R U . . .
C11 C 0.5211(9) 0.1282(13) 0.3502(6) 0.085(4) Uani 1 1 d . . . . .
H11A H 0.4480 0.1282 0.3364 0.102 Uiso 1 1 calc R U . . .
H11B H 0.5309 0.0708 0.3849 0.102 Uiso 1 1 calc R U . . .
C12 C 0.5886(10) 0.0881(12) 0.2978(6) 0.084(4) Uani 1 1 d . . . . .
H12A H 0.5737 0.0009 0.2861 0.101 Uiso 1 1 calc R U . . .
H12B H 0.5743 0.1418 0.2621 0.101 Uiso 1 1 calc R U . . .
C13 C 0.7564(19) 0.1154(18) 0.2619(8) 0.173(9) Uani 1 1 d . . . . .
H13A H 0.8268 0.1405 0.2726 0.259 Uiso 1 1 calc R U . . .
H13B H 0.7231 0.1789 0.2360 0.259 Uiso 1 1 calc R U . . .
H13C H 0.7564 0.0359 0.2403 0.259 Uiso 1 1 calc R U . . .
C14 C 0.7394(11) -0.0106(12) 0.3569(7) 0.102(5) Uani 1 1 d . . . . .
H14A H 0.8127 -0.0217 0.3502 0.123 Uiso 1 1 calc R U . . .
H14B H 0.7030 -0.0870 0.3431 0.123 Uiso 1 1 calc R U . . .
C15 C 0.8222(9) 0.4094(12) 0.3071(5) 0.076(3) Uani 1 1 d . . . . .
C16 C 0.8491(10) 0.5122(14) 0.2623(6) 0.090(4) Uani 1 1 d . . . . .
C17 C 0.802(3) 0.656(3) 0.2931(13) 0.141(13) Uani 0.570(12) 1 d . . P A 1
H17A H 0.7365 0.6409 0.3108 0.212 Uiso 0.570(12) 1 calc R U P A 1
H17B H 0.7926 0.7181 0.2608 0.212 Uiso 0.570(12) 1 calc R U P A 1
H17C H 0.8511 0.6876 0.3244 0.212 Uiso 0.570(12) 1 calc R U P A 1
C18 C 0.7994(17) 0.503(2) 0.2055(9) 0.076(3) Uani 0.570(12) 1 d . . P A 1
H18A H 0.8225 0.5694 0.1795 0.091 Uiso 0.570(12) 1 calc R U P A 1
H18B H 0.7257 0.5098 0.2092 0.091 Uiso 0.570(12) 1 calc R U P A 1
H18C H 0.8150 0.4220 0.1877 0.091 Uiso 0.570(12) 1 calc R U P A 1
C19 C 0.967(3) 0.522(3) 0.2554(13) 0.124(5) Uani 0.570(12) 1 d . . P A 1
H19A H 0.9991 0.5646 0.2908 0.186 Uiso 0.570(12) 1 calc R U P A 1
H19B H 0.9800 0.5697 0.2189 0.186 Uiso 0.570(12) 1 calc R U P A 1
H19C H 0.9962 0.4387 0.2523 0.186 Uiso 0.570(12) 1 calc R U P A 1
C17' C 0.915(4) 0.608(4) 0.2958(18) 0.141(13) Uani 0.430(12) 1 d . . P A 2
H17D H 0.8716 0.6732 0.3117 0.212 Uiso 0.430(12) 1 calc R U P A 2
H17E H 0.9618 0.6457 0.2681 0.212 Uiso 0.430(12) 1 calc R U P A 2
H17F H 0.9544 0.5683 0.3293 0.212 Uiso 0.430(12) 1 calc R U P A 2
C18' C 0.743(2) 0.553(3) 0.2292(15) 0.090(4) Uani 0.430(12) 1 d . . P A 2
H18D H 0.7011 0.4790 0.2210 0.135 Uiso 0.430(12) 1 calc R U P A 2
H18E H 0.7563 0.5942 0.1910 0.135 Uiso 0.430(12) 1 calc R U P A 2
H18F H 0.7079 0.6101 0.2551 0.135 Uiso 0.430(12) 1 calc R U P A 2
C19' C 0.926(3) 0.452(3) 0.2157(12) 0.093(4) Uani 0.430(12) 1 d . . P A 2
H19D H 0.8906 0.3869 0.1917 0.139 Uiso 0.430(12) 1 calc R U P A 2
H19E H 0.9850 0.4152 0.2385 0.139 Uiso 0.430(12) 1 calc R U P A 2
H19F H 0.9498 0.5166 0.1888 0.139 Uiso 0.430(12) 1 calc R U P A 2
Cl1S Cl 0.1783(3) 0.3737(3) 0.37620(15) 0.0845(11) Uani 1 1 d . . . . .
O1S O 0.2501(9) 0.3370(12) 0.4200(6) 0.157(5) Uani 1 1 d . . . . .
O2S O 0.1486(12) 0.4965(14) 0.3807(6) 0.179(6) Uani 1 1 d . . . . .
O3S O 0.2382(15) 0.3637(17) 0.3201(8) 0.213(7) Uani 1 1 d . . . . .
O4S O 0.1059(8) 0.2974(14) 0.3566(7) 0.172(6) Uani 1 1 d . . . . .
Cl2S Cl 0.4892(3) 0.7436(3) 0.37064(11) 0.0666(8) Uani 1 1 d . . . . .
O5S O 0.4283(10) 0.6324(9) 0.3766(5) 0.133(4) Uani 1 1 d . . . . .
O6S O 0.5755(9) 0.7102(11) 0.3385(6) 0.128(4) Uani 1 1 d . . . . .
O7S O 0.4338(10) 0.8309(10) 0.3355(5) 0.146(5) Uani 1 1 d . . . . .
O8S O 0.5152(9) 0.7973(14) 0.4281(5) 0.155(5) Uani 1 1 d . . . . .

loop_
_atom_site_aniso_label
_atom_site_aniso_U_11
_atom_site_aniso_U_22
_atom_site_aniso_U_33
_atom_site_aniso_U_23
_atom_site_aniso_U_13
_atom_site_aniso_U_12
Fe1 0.0393(8) 0.0714(9) 0.0310(6) -0.0009(6) 0.0016(5) 0.0015(6)
O1 0.053(5) 0.119(6) 0.084(6) 0.055(5) -0.018(4) -0.007(4)
N1 0.040(5) 0.068(5) 0.056(5) 0.003(4) -0.002(4) 0.010(4)
C1 0.082(9) 0.060(7) 0.091(9) 0.005(6) -0.017(7) 0.013(6)
O2 0.044(4) 0.105(5) 0.047(4) 0.021(4) 0.004(3) -0.001(4)
N2 0.131(10) 0.070(6) 0.041(5) -0.005(4) -0.010(6) 0.001(6)
C2 0.078(11) 0.074(9) 0.174(18) -0.008(11) -0.012(11) 0.013(7)
N3 0.032(4) 0.101(6) 0.041(4) 0.010(4) 0.008(3) 0.007(4)
C3 0.077(11) 0.102(12) 0.164(18) 0.053(12) 0.054(12) 0.011(9)
N4 0.072(7) 0.107(8) 0.054(5) -0.030(5) 0.016(5) 0.006(5)
C4 0.071(10) 0.184(17) 0.061(8) 0.049(9) 0.027(7) 0.012(9)
N5 0.030(5) 0.148(9) 0.095(7) 0.061(7) 0.000(5) 0.000(5)
C5 0.070(8) 0.109(10) 0.037(6) 0.017(5) -0.005(5) 0.005(6)
C6 0.127(11) 0.105(9) 0.044(6) -0.002(6) -0.010(7) 0.007(8)
C7 0.160(14) 0.118(11) 0.097(10) -0.012(8) 0.024(10) -0.037(9)
C8 0.154(15) 0.145(14) 0.051(7) -0.019(8) 0.001(9) 0.085(12)
C9 0.058(8) 0.154(13) 0.061(8) 0.023(8) 0.033(7) 0.045(8)
C10 0.038(6) 0.117(9) 0.059(6) 0.018(6) 0.001(5) 0.022(6)
C11 0.056(8) 0.113(10) 0.085(9) 0.029(8) -0.016(7) -0.035(7)
C12 0.092(10) 0.094(9) 0.064(8) -0.021(6) -0.016(7) -0.015(7)
C13 0.24(3) 0.182(18) 0.096(13) -0.072(12) 0.051(15) 0.032(16)
C14 0.098(11) 0.074(8) 0.134(13) -0.035(8) -0.003(9) 0.030(7)
C15 0.050(7) 0.127(9) 0.052(6) 0.034(5) 0.006(5) -0.014(6)
C16 0.054(7) 0.144(11) 0.073(8) 0.048(7) 0.012(6) -0.008(7)
C17 0.23(3) 0.099(18) 0.093(14) 0.039(13) -0.01(2) -0.07(2)
C18 0.050(7) 0.127(9) 0.052(6) 0.034(5) 0.006(5) -0.014(6)
C19 0.160(14) 0.118(11) 0.097(10) -0.012(8) 0.024(10) -0.037(9)
C17' 0.23(3) 0.099(18) 0.093(14) 0.039(13) -0.01(2) -0.07(2)
C18' 0.054(7) 0.144(11) 0.073(8) 0.048(7) 0.012(6) -0.008(7)
C19' 0.127(11) 0.105(9) 0.044(6) -0.002(6) -0.010(7) 0.007(8)
Cl1S 0.078(2) 0.100(2) 0.074(2) 0.0189(17) -0.0134(18) -0.0106(19)
O1S 0.110(9) 0.168(11) 0.185(13) 0.003(9) -0.061(9) 0.035(8)
O2S 0.211(14) 0.197(13) 0.122(9) -0.057(9) -0.055(9) 0.115(11)
O3S 0.24(2) 0.233(17) 0.176(15) -0.037(12) 0.074(14) 0.004(13)
O4S 0.058(7) 0.240(13) 0.219(14) -0.151(12) 0.008(8) -0.005(8)
Cl2S 0.091(2) 0.0716(16) 0.0379(12) 0.0078(12) 0.0056(13) 0.0034(16)
O5S 0.171(11) 0.101(7) 0.128(9) -0.019(6) 0.030(8) -0.030(7)
O6S 0.096(8) 0.163(9) 0.129(9) -0.006(7) 0.053(7) 0.014(7)
O7S 0.226(14) 0.124(8) 0.088(7) 0.025(6) 0.006(8) 0.069(8)
O8S 0.130(10) 0.262(14) 0.071(6) -0.045(8) -0.010(7) -0.045(9)

loop_
_atom_type_symbol
_atom_type_description
_atom_type_scat_dispersion_real
_atom_type_scat_dispersion_imag
_atom_type_scat_source
C C 0.0033 0.0016 'International Tables Vol C Tables 4.2.6.8 and 6.1.1.4'
H H 0.0000 0.0000 'International Tables Vol C Tables 4.2.6.8 and 6.1.1.4'
Cl Cl 0.1484 0.1585 'International Tables Vol C Tables 4.2.6.8 and 6.1.1.4'
Fe Fe 0.3463 0.8444 'International Tables Vol C Tables 4.2.6.8 and 6.1.1.4'
N N 0.0061 0.0033 'International Tables Vol C Tables 4.2.6.8 and 6.1.1.4'
O O 0.0106 0.0060 'International Tables Vol C Tables 4.2.6.8 and 6.1.1.4'

loop_
_geom_angle_atom_site_label_1
_geom_angle_atom_site_label_2
_geom_angle_atom_site_label_3
_geom_angle
O1 Fe1 N1 87.2(3)
O1 Fe1 O2 85.1(3)
N1 Fe1 O2 172.2(3)
O1 Fe1 N3 178.1(3)
N1 Fe1 N3 94.6(3)
O2 Fe1 N3 93.1(3)
O1 Fe1 N4 97.0(4)
N1 Fe1 N4 82.2(4)
O2 Fe1 N4 99.5(4)
N3 Fe1 N4 83.7(4)
O1 Fe1 N2 95.7(4)
N1 Fe1 N2 82.6(4)
O2 Fe1 N2 97.4(4)
N3 Fe1 N2 84.1(4)
N4 Fe1 N2 159.6(4)
N5 O1 Fe1 110.0(5)
C1 N1 C5 121.8(10)
C1 N1 Fe1 120.4(8)
C5 N1 Fe1 117.7(7)
N1 C1 C2 119.7(13)
N1 C1 C14 112.9(11)
C2 C1 C14 127.4(13)
C15 O2 Fe1 111.0(6)
C8 N2 C6 112.3(11)
C8 N2 C7 110.1(12)
C6 N2 C7 104.7(10)
C8 N2 Fe1 108.8(8)
C6 N2 Fe1 107.8(7)
C7 N2 Fe1 113.2(9)
C3 C2 C1 119.0(14)
C3 C2 H2 120.5
C1 C2 H2 120.5
C11 N3 C9 109.4(10)
C11 N3 C10 110.0(8)
C9 N3 C10 110.5(8)
C11 N3 Fe1 107.6(7)
C9 N3 Fe1 106.5(7)
C10 N3 Fe1 112.6(6)
C2 C3 C4 120.4(15)
C2 C3 H3 119.8
C4 C3 H3 119.8
C12 N4 C14 114.2(10)
C12 N4 C13 104.3(12)
C14 N4 C13 110.1(11)
C12 N4 Fe1 109.1(7)
C14 N4 Fe1 106.7(7)
C13 N4 Fe1 112.7(9)
C3 C4 C5 118.8(15)
C3 C4 H4 120.6
C5 C4 H4 120.6
C15 N5 O1 116.9(9)
C15 N5 H5 121.6
O1 N5 H5 121.6
N1 C5 C4 120.0(13)
N1 C5 C6 113.7(9)
C4 C5 C6 126.1(12)
C5 C6 N2 110.4(9)
C5 C6 H6A 109.6
N2 C6 H6A 109.6
C5 C6 H6B 109.6
N2 C6 H6B 109.6
H6A C6 H6B 108.1
N2 C7 H7A 109.5
N2 C7 H7B 109.5
H7A C7 H7B 109.5
N2 C7 H7C 109.5
H7A C7 H7C 109.5
H7B C7 H7C 109.5
N2 C8 C9 109.6(10)
N2 C8 H8A 109.8
C9 C8 H8A 109.8
N2 C8 H8B 109.8
C9 C8 H8B 109.8
H8A C8 H8B 108.2
N3 C9 C8 105.5(11)
N3 C9 H9A 110.6
C8 C9 H9A 110.6
N3 C9 H9B 110.6
C8 C9 H9B 110.6
H9A C9 H9B 108.8
N3 C10 H10A 109.5
N3 C10 H10B 109.5
H10A C10 H10B 109.5
N3 C10 H10C 109.5
H10A C10 H10C 109.5
H10B C10 H10C 109.5
N3 C11 C12 105.5(9)
N3 C11 H11A 110.6
C12 C11 H11A 110.6
N3 C11 H11B 110.6
C12 C11 H11B 110.6
H11A C11 H11B 108.8
N4 C12 C11 107.7(8)
N4 C12 H12A 110.2
C11 C12 H12A 110.2
N4 C12 H12B 110.2
C11 C12 H12B 110.2
H12A C12 H12B 108.5
N4 C13 H13A 109.5
N4 C13 H13B 109.5
H13A C13 H13B 109.5
N4 C13 H13C 109.5
H13A C13 H13C 109.5
H13B C13 H13C 109.5
N4 C14 C1 110.4(9)
N4 C14 H14A 109.6
C1 C14 H14A 109.6
N4 C14 H14B 109.6
C1 C14 H14B 109.6
H14A C14 H14B 108.1
O2 C15 N5 116.9(9)
O2 C15 C16 119.2(10)
N5 C15 C16 123.9(11)
C18 C16 C15 114.8(13)
C17' C16 C15 108.5(16)
C18 C16 C19 109.4(17)
C15 C16 C19 112.1(14)
C17' C16 C18' 120(3)
C15 C16 C18' 105.5(13)
C17' C16 C19' 103(3)
C15 C16 C19' 107.4(15)
C18' C16 C19' 112.1(19)
C18 C16 C17 104.6(17)
C15 C16 C17 105.8(13)
C19 C16 C17 109.7(17)
C16 C17 H17A 109.5
C16 C17 H17B 109.5
H17A C17 H17B 109.5
C16 C17 H17C 109.5
H17A C17 H17C 109.5
H17B C17 H17C 109.5
C16 C18 H18A 109.5
C16 C18 H18B 109.5
H18A C18 H18B 109.5
C16 C18 H18C 109.5
H18A C18 H18C 109.5
H18B C18 H18C 109.5
C16 C19 H19A 109.5
C16 C19 H19B 109.5
H19A C19 H19B 109.5
C16 C19 H19C 109.5
H19A C19 H19C 109.5
H19B C19 H19C 109.5
C16 C17' H17D 109.5
C16 C17' H17E 109.5
H17D C17' H17E 109.5
C16 C17' H17F 109.5
H17D C17' H17F 109.5
H17E C17' H17F 109.5
C16 C18' H18D 109.5
C16 C18' H18E 109.5
H18D C18' H18E 109.5
C16 C18' H18F 109.5
H18D C18' H18F 109.5
H18E C18' H18F 109.5
C16 C19' H19D 109.5
C16 C19' H19E 109.5
H19D C19' H19E 109.5
C16 C19' H19F 109.5
H19D C19' H19F 109.5
H19E C19' H19F 109.5
O4S Cl1S O1S 120.7(10)
O4S Cl1S O2S 114.8(9)
O1S Cl1S O2S 114.1(8)
O4S Cl1S O3S 94.8(10)
O1S Cl1S O3S 101.2(10)
O2S Cl1S O3S 106.9(10)
O7S Cl2S O6S 107.1(7)
O7S Cl2S O8S 108.5(8)
O6S Cl2S O8S 113.3(8)
O7S Cl2S O5S 109.5(8)
O6S Cl2S O5S 107.3(7)
O8S Cl2S O5S 111.0(7)

loop_
_geom_bond_atom_site_label_1
_geom_bond_atom_site_label_2
_geom_bond_distance
Fe1 O1 1.812(8)
Fe1 N1 1.916(8)
Fe1 O2 1.923(7)
Fe1 N3 2.020(8)
Fe1 N4 2.036(9)
Fe1 N2 2.041(9)
O1 N5 1.406(11)
N1 C1 1.280(13)
N1 C5 1.354(13)
C1 C2 1.42(2)
C1 C14 1.507(19)
O2 C15 1.290(12)
N2 C8 1.444(18)
N2 C6 1.486(14)
N2 C7 1.539(17)
C2 C3 1.35(2)
C2 H2 0.9300
N3 C11 1.470(14)
N3 C9 1.493(14)
N3 C10 1.516(12)
C3 C4 1.35(2)
C3 H3 0.9300
N4 C12 1.467(14)
N4 C14 1.501(16)
N4 C13 1.519(19)
C4 C5 1.385(16)
C4 H4 0.9300
N5 C15 1.304(13)
N5 H5 0.8600
C5 C6 1.481(17)
C6 H6A 0.9700
C6 H6B 0.9700
C7 H7A 0.9600
C7 H7B 0.9600
C7 H7C 0.9600
C8 C9 1.51(2)
C8 H8A 0.9700
C8 H8B 0.9700
C9 H9A 0.9700
C9 H9B 0.9700
C10 H10A 0.9600
C10 H10B 0.9600
C10 H10C 0.9600
C11 C12 1.531(18)
C11 H11A 0.9700
C11 H11B 0.9700
C12 H12A 0.9700
C12 H12B 0.9700
C13 H13A 0.9600
C13 H13B 0.9600
C13 H13C 0.9600
C14 H14A 0.9700
C14 H14B 0.9700
C15 C16 1.511(14)
C16 C18 1.36(2)
C16 C17' 1.49(4)
C16 C19 1.54(3)
C16 C18' 1.56(3)
C16 C19' 1.59(3)
C16 C17 1.78(4)
C17 H17A 0.9600
C17 H17B 0.9600
C17 H17C 0.9600
C18 H18A 0.9600
C18 H18B 0.9600
C18 H18C 0.9600
C19 H19A 0.9600
C19 H19B 0.9600
C19 H19C 0.9600
C17' H17D 0.9600
C17' H17E 0.9600
C17' H17F 0.9600
C18' H18D 0.9600
C18' H18E 0.9600
C18' H18F 0.9600
C19' H19D 0.9600
C19' H19E 0.9600
C19' H19F 0.9600
Cl1S O4S 1.286(11)
Cl1S O1S 1.345(10)
Cl1S O2S 1.354(12)
Cl1S O3S 1.484(16)
Cl2S O7S 1.368(10)
Cl2S O6S 1.392(11)
Cl2S O8S 1.394(10)
Cl2S O5S 1.420(10)

loop_
_geom_torsion_atom_site_label_1
_geom_torsion_atom_site_label_2
_geom_torsion_atom_site_label_3
_geom_torsion_atom_site_label_4
_geom_torsion
N1 Fe1 O1 N5 177.2(8)
O2 Fe1 O1 N5 -3.6(7)
N4 Fe1 O1 N5 95.4(8)
N2 Fe1 O1 N5 -100.5(8)
C5 N1 C1 C2 7.1(17)
Fe1 N1 C1 C2 -175.0(9)
C5 N1 C1 C14 -170.7(10)
Fe1 N1 C1 C14 7.2(14)
N1 C1 C2 C3 -5(2)
C14 C1 C2 C3 172.9(15)
C1 C2 C3 C4 0(2)
C2 C3 C4 C5 1(2)
Fe1 O1 N5 C15 5.2(14)
C1 N1 C5 C4 -5.6(17)
Fe1 N1 C5 C4 176.5(9)
C1 N1 C5 C6 169.8(11)
Fe1 N1 C5 C6 -8.1(12)
C3 C4 C5 N1 1.2(19)
C3 C4 C5 C6 -173.6(13)
N1 C5 C6 N2 25.6(15)
C4 C5 C6 N2 -159.3(12)
C8 N2 C6 C5 90.1(13)
C7 N2 C6 C5 -150.5(11)
Fe1 N2 C6 C5 -29.8(13)
C6 N2 C8 C9 -84.9(12)
C7 N2 C8 C9 158.9(10)
Fe1 N2 C8 C9 34.4(12)
C11 N3 C9 C8 163.4(9)
C10 N3 C9 C8 -75.3(11)
Fe1 N3 C9 C8 47.3(10)
N2 C8 C9 N3 -54.7(13)
C9 N3 C11 C12 -162.9(9)
C10 N3 C11 C12 75.6(10)
Fe1 N3 C11 C12 -47.5(9)
C14 N4 C12 C11 83.2(12)
C13 N4 C12 C11 -156.7(11)
Fe1 N4 C12 C11 -36.1(11)
N3 C11 C12 N4 55.4(12)
C12 N4 C14 C1 -91.8(13)
C13 N4 C14 C1 151.3(13)
Fe1 N4 C14 C1 28.8(13)
N1 C1 C14 N4 -24.6(16)
C2 C1 C14 N4 157.8(13)
Fe1 O2 C15 N5 0.8(14)
Fe1 O2 C15 C16 -178.2(10)
O1 N5 C15 O2 -4.0(18)
O1 N5 C15 C16 174.9(12)
O2 C15 C16 C18 -51(2)
N5 C15 C16 C18 130.3(18)
O2 C15 C16 C17' 122(3)
N5 C15 C16 C17' -57(3)
O2 C15 C16 C19 -176.5(16)
N5 C15 C16 C19 5(2)
O2 C15 C16 C18' -8(2)
N5 C15 C16 C18' 173.6(19)
O2 C15 C16 C19' -127.3(16)
N5 C15 C16 C19' 54(2)
O2 C15 C16 C17 63.9(17)
N5 C15 C16 C17 -115.0(18)
